data_4063415
loop_
_publ_author_name
'Rit, Arnab'
'Pape, Tania'
'Hepp, Alexander'
'Hahn, F. Ekkehardt'

_publ_section_title
;
 Supramolecular Structures from Polycarbene Ligands and Transition Metal
 Ions
;
_journal_issue 2
_journal_name_full Organometallics
_journal_page_first 334
_journal_page_last 347
_journal_paper_doi 10.1021/om101102j
_journal_volume 30
_journal_year 2011
_chemical_formula_sum 'C36 H61 F24 N9 P4'
_chemical_formula_weight 1199.82
_chemical_name_systematic
; 
 ? 
;
_space_group_IT_number 2
_symmetry_cell_setting triclinic
_symmetry_space_group_name_Hall '-P 1'
_symmetry_space_group_name_H-M 'P -1'
_atom_sites_solution_hydrogens geom
_atom_sites_solution_primary direct
_atom_sites_solution_secondary difmap
_audit_creation_method SHELXL-97
_cell_angle_alpha 93.647(3)
_cell_angle_beta 103.371(4)
_cell_angle_gamma 93.993(3)
_cell_formula_units_Z 2
_cell_length_a 13.0970(6)
_cell_length_b 13.8225(6)
_cell_length_c 14.2153(7)
_cell_measurement_reflns_used 900
_cell_measurement_temperature 153(1)
_cell_measurement_theta_max 75
_cell_measurement_theta_min 1
_cell_volume 2489.2(2)
_computing_cell_refinement 'SAINT (Bruker AXS, 2000)'
_computing_data_collection 'SMART (Bruker AXS, 2000)'
_computing_data_reduction 'SAINT,SADABS (Bruker AXS, 2000)'
_computing_molecular_graphics
;
ORTEP3,L.J. Farrugia, J. Appl. Cryst. (1997) 30, 565
;
_computing_structure_refinement
;
SHELXL-97, G. M. Sheldrick, Acta Cryst. (2008) A64, 112-122
;
_computing_structure_solution
;
SHELXS-97 , G. M. Sheldrick, Acta Cryst. (2008) A64, 112-122
;
_diffrn_ambient_temperature 153(1)
_diffrn_detector_area_resol_mean 80
_diffrn_measured_fraction_theta_full 0.849
_diffrn_measured_fraction_theta_max 0.849
_diffrn_measurement_device_type 'CCD area detector'
_diffrn_measurement_method 'Omega and Phi scans'
_diffrn_radiation_monochromator goebel-mirror
_diffrn_radiation_source 'rotating anode'
_diffrn_radiation_type CuK\a
_diffrn_radiation_wavelength 1.54178
_diffrn_reflns_av_R_equivalents 0.0575
_diffrn_reflns_av_sigmaI/netI 0.1015
_diffrn_reflns_limit_h_max 15
_diffrn_reflns_limit_h_min -13
_diffrn_reflns_limit_k_max 15
_diffrn_reflns_limit_k_min -17
_diffrn_reflns_limit_l_max 17
_diffrn_reflns_limit_l_min -17
_diffrn_reflns_number 14356
_diffrn_reflns_theta_full 72.42
_diffrn_reflns_theta_max 72.42
_diffrn_reflns_theta_min 3.21
_exptl_absorpt_coefficient_mu 2.596
_exptl_absorpt_correction_T_max 0.8598
_exptl_absorpt_correction_T_min 0.6968
_exptl_absorpt_correction_type multi-scan
_exptl_absorpt_process_details
; 
 Corrections were done with the SADABS program, utilizing the none merged
 raw data obtained from the integration process. Integration and final cell
 refinement were done with SAINT.

 SADABS reports ratio of Tmin/Tmax = 0.728626  

;
_exptl_crystal_colour colourless
_exptl_crystal_density_diffrn 1.601
_exptl_crystal_density_method 'not measured'
_exptl_crystal_description plate
_exptl_crystal_F_000 1232
_exptl_crystal_size_max 0.15
_exptl_crystal_size_mid 0.08
_exptl_crystal_size_min 0.06
_refine_diff_density_max 0.824
_refine_diff_density_min -0.727
_refine_diff_density_rms 0.115
_refine_ls_extinction_method none
_refine_ls_goodness_of_fit_ref 1.037
_refine_ls_hydrogen_treatment noref
_refine_ls_matrix_type full
_refine_ls_number_parameters 673
_refine_ls_number_reflns 8375
_refine_ls_number_restraints 0
_refine_ls_restrained_S_all 1.037
_refine_ls_R_factor_all 0.1030
_refine_ls_R_factor_gt 0.0877
_refine_ls_shift/su_max 0.000
_refine_ls_shift/su_mean 0.000
_refine_ls_structure_factor_coef Fsqd
_refine_ls_weighting_details 'calc w=1/[\s^2^(Fo^2^)+(0.1466P)^2^+4.3183P] where P=(Fo^2^+2Fc^2^)/3'
_refine_ls_weighting_scheme calc
_refine_ls_wR_factor_gt 0.2404
_refine_ls_wR_factor_ref 0.2589
_reflns_number_gt 6584
_reflns_number_total 8375
_reflns_threshold_expression >2sigma(I)
_cod_data_source_file om101102j_si_004.cif
_cod_data_source_block sad
_cod_original_sg_symbol_H-M P-1
_cod_database_code 4063415

loop_
_symmetry_equiv_pos_as_xyz
'x, y, z'
'-x, -y, -z'

loop_
_atom_site_label
_atom_site_type_symbol
_atom_site_fract_x
_atom_site_fract_y
_atom_site_fract_z
_atom_site_U_iso_or_equiv
_atom_site_adp_type
_atom_site_occupancy
_atom_site_symmetry_multiplicity
_atom_site_calc_flag
_atom_site_refinement_flags
_atom_site_disorder_assembly
_atom_site_disorder_group
P4 P 0.23808(9) 0.29844(8) 0.22503(8) 0.0292(3) Uani 1 1 d . . .
F21 F 0.1772(3) 0.2014(2) 0.1655(2) 0.0526(9) Uani 1 1 d . . .
F23 F 0.1375(3) 0.3165(3) 0.2674(3) 0.0553(9) Uani 1 1 d . . .
F19 F 0.2961(3) 0.3962(3) 0.2841(2) 0.0608(10) Uani 1 1 d . . .
F20 F 0.1925(4) 0.3573(3) 0.1358(2) 0.0662(11) Uani 1 1 d . . .
F24 F 0.3370(3) 0.2789(3) 0.1831(3) 0.0685(11) Uani 1 1 d . . .
F22 F 0.2789(4) 0.2389(3) 0.3162(3) 0.0758(12) Uani 1 1 d . . .
P2 P 0.36176(9) 0.91390(9) 0.22283(9) 0.0309(3) Uani 1 1 d . . .
P1 P 0.81284(9) 0.64207(8) 0.14844(9) 0.0313(3) Uani 1 1 d . . .
F6 F 0.9195(2) 0.6666(2) 0.2336(2) 0.0397(7) Uani 1 1 d . . .
N5 N 0.8175(2) 0.9476(2) 0.0650(2) 0.0191(7) Uani 1 1 d . . .
F5 F 0.7088(2) 0.6181(3) 0.0655(3) 0.0573(9) Uani 1 1 d . . .
F1 F 0.8565(3) 0.7208(2) 0.0868(2) 0.0494(8) Uani 1 1 d . . .
N6 N 0.6634(3) 0.8780(3) 0.0586(3) 0.0241(7) Uani 1 1 d . . .
N7 N 1.0276(3) 0.9731(2) 0.1994(2) 0.0205(7) Uani 1 1 d . . .
C23 C 0.7418(3) 0.8801(3) 0.0160(3) 0.0224(8) Uani 1 1 d . . .
H23 H 0.7449 0.8404 -0.0402 0.027 Uiso 1 1 calc R . .
C19 C 0.9114(3) 0.9735(3) 0.0345(3) 0.0184(7) Uani 1 1 d . . .
F2 F 0.8699(3) 0.5612(2) 0.1001(3) 0.0583(9) Uani 1 1 d . . .
C18 C 0.9014(3) 0.9879(3) -0.0633(3) 0.0183(7) Uani 1 1 d . . .
H18 H 0.8338 0.9799 -0.1068 0.022 Uiso 1 1 calc R . .
C20 C 1.0112(3) 0.9863(3) 0.0974(3) 0.0188(8) Uani 1 1 d . . .
C28 C 0.9986(3) 0.8914(3) 0.2413(3) 0.0263(9) Uani 1 1 d . . .
H28A H 0.9209 0.8802 0.2279 0.032 Uiso 1 1 calc R . .
H28B H 1.0265 0.8332 0.2155 0.032 Uiso 1 1 calc R . .
F3 F 0.7732(3) 0.5628(3) 0.2112(3) 0.0736(13) Uani 1 1 d . . .
C29 C 1.0402(4) 0.9092(3) 0.3373(3) 0.0312(10) Uani 1 1 d . . .
H29A H 1.0900 0.8604 0.3605 0.037 Uiso 1 1 calc R . .
H29B H 0.9838 0.9056 0.3731 0.037 Uiso 1 1 calc R . .
N8 N 1.0921(3) 1.0012(3) 0.3525(3) 0.0358(9) Uani 1 1 d . . .
C21 C 0.7834(3) 0.9907(3) 0.1420(3) 0.0241(8) Uani 1 1 d . . .
H21A H 0.8321 0.9811 0.2046 0.029 Uiso 1 1 calc R . .
H21B H 0.7794 1.0614 0.1360 0.029 Uiso 1 1 calc R . .
C22 C 0.6869(3) 0.9461(3) 0.1368(3) 0.0267(9) Uani 1 1 d . . .
H22A H 0.6338 0.9944 0.1289 0.032 Uiso 1 1 calc R . .
H22B H 0.6864 0.9142 0.1971 0.032 Uiso 1 1 calc R . .
F4 F 0.7602(3) 0.7258(3) 0.1968(3) 0.0740(12) Uani 1 1 d . . .
C30 C 1.0846(4) 1.0375(3) 0.2686(3) 0.0299(9) Uani 1 1 d . . .
H30 H 1.1147 1.0994 0.2587 0.036 Uiso 1 1 calc R . .
C24 C 0.5651(3) 0.8126(3) 0.0251(3) 0.0299(9) Uani 1 1 d . . .
H24A H 0.5362 0.7977 0.0816 0.036 Uiso 1 1 calc R . .
H24B H 0.5813 0.7507 -0.0048 0.036 Uiso 1 1 calc R . .
C26 C 0.3833(4) 0.7906(4) -0.0874(4) 0.0415(12) Uani 1 1 d . . .
H26A H 0.3588 0.7657 -0.0319 0.050 Uiso 1 1 calc R . .
H26B H 0.3279 0.8288 -0.1229 0.050 Uiso 1 1 calc R . .
C25 C 0.4834(4) 0.8586(4) -0.0479(4) 0.0390(11) Uani 1 1 d . . .
H25A H 0.5139 0.8767 -0.1025 0.047 Uiso 1 1 calc R . .
H25B H 0.4649 0.9189 -0.0168 0.047 Uiso 1 1 calc R . .
C27 C 0.3955(5) 0.7052(4) -0.1538(4) 0.0507(14) Uani 1 1 d . . .
H27A H 0.4209 0.7287 -0.2086 0.076 Uiso 1 1 calc R . .
H27B H 0.3272 0.6674 -0.1780 0.076 Uiso 1 1 calc R . .
H27C H 0.4462 0.6639 -0.1180 0.076 Uiso 1 1 calc R . .
C31 C 1.1452(5) 1.0541(5) 0.4485(4) 0.0500(14) Uani 1 1 d . . .
H31A H 1.1449 1.1252 0.4434 0.060 Uiso 1 1 calc R . .
H31B H 1.1063 1.0366 0.4978 0.060 Uiso 1 1 calc R . .
C32 C 1.2531(5) 1.0285(5) 0.4782(5) 0.0642(18) Uani 1 1 d . . .
H32A H 1.2949 1.0550 0.4344 0.077 Uiso 1 1 calc R . .
H32B H 1.2541 0.9569 0.4737 0.077 Uiso 1 1 calc R . .
C34 C 1.3179(8) 1.1768(6) 0.5967(7) 0.095(3) Uani 1 1 d . . .
H34A H 1.3490 1.1997 0.5449 0.143 Uiso 1 1 calc R . .
H34B H 1.3650 1.1987 0.6599 0.143 Uiso 1 1 calc R . .
H34C H 1.2496 1.2033 0.5922 0.143 Uiso 1 1 calc R . .
C33 C 1.3034(7) 1.0718(6) 0.5868(6) 0.085(3) Uani 1 1 d . . .
H33A H 1.2571 1.0499 0.6288 0.102 Uiso 1 1 calc R . .
H33B H 1.3725 1.0456 0.6097 0.102 Uiso 1 1 calc R . .
P3 P 0.88044(11) 0.21926(10) 0.37650(10) 0.0427(4) Uani 1 1 d . . .
N2 N 0.1372(3) 0.5744(2) 0.2182(2) 0.0226(7) Uani 1 1 d . . .
N1 N 0.1098(3) 0.5510(3) 0.3592(2) 0.0233(7) Uani 1 1 d . . .
N3 N 0.2167(3) 0.4786(3) 0.5390(2) 0.0249(7) Uani 1 1 d . . .
N4 N 0.3801(3) 0.4843(3) 0.6141(3) 0.0312(8) Uani 1 1 d . . .
C2 C 0.0549(3) 0.5231(3) 0.4305(3) 0.0219(8) Uani 1 1 d . . .
C7 C 0.1238(3) 0.5712(3) 0.1113(3) 0.0262(9) Uani 1 1 d . . .
H7A H 0.0580 0.5311 0.0788 0.031 Uiso 1 1 calc R . .
H7B H 0.1834 0.5404 0.0933 0.031 Uiso 1 1 calc R . .
C3 C 0.1073(3) 0.4917(3) 0.5187(3) 0.0228(8) Uani 1 1 d . . .
C6 C 0.0772(3) 0.5266(3) 0.2636(3) 0.0228(8) Uani 1 1 d . . .
H6 H 0.0192 0.4812 0.2337 0.027 Uiso 1 1 calc R . .
C8 C 0.1194(4) 0.6726(3) 0.0771(3) 0.0278(9) Uani 1 1 d . . .
H8A H 0.1880 0.7104 0.1048 0.033 Uiso 1 1 calc R . .
H8B H 0.0648 0.7056 0.1014 0.033 Uiso 1 1 calc R . .
C13 C 0.2890(3) 0.5186(3) 0.6170(3) 0.0275(9) Uani 1 1 d . . .
H13 H 0.2770 0.5636 0.6658 0.033 Uiso 1 1 calc R . .
C9 C 0.0947(4) 0.6717(3) -0.0332(3) 0.0317(10) Uani 1 1 d . . .
H9A H 0.1503 0.6404 -0.0577 0.038 Uiso 1 1 calc R . .
H9B H 0.0268 0.6328 -0.0613 0.038 Uiso 1 1 calc R . .
C4 C 0.1971(4) 0.6180(3) 0.3737(3) 0.0299(9) Uani 1 1 d . . .
H4A H 0.1838 0.6797 0.4062 0.036 Uiso 1 1 calc R . .
H4B H 0.2594 0.5923 0.4149 0.036 Uiso 1 1 calc R . .
C11 C 0.2645(4) 0.4170(4) 0.4849(3) 0.0349(10) Uani 1 1 d . . .
H11A H 0.2320 0.3495 0.4800 0.042 Uiso 1 1 calc R . .
H11B H 0.2576 0.4382 0.4187 0.042 Uiso 1 1 calc R . .
C5 C 0.2137(4) 0.6329(3) 0.2853(3) 0.0294(9) Uani 1 1 d . . .
H5A H 0.2848 0.6154 0.2816 0.035 Uiso 1 1 calc R . .
H5B H 0.2083 0.7022 0.2725 0.035 Uiso 1 1 calc R . .
C14 C 0.4801(4) 0.5080(4) 0.6884(4) 0.0399(11) Uani 1 1 d . . .
H14A H 0.4842 0.5768 0.7140 0.048 Uiso 1 1 calc R . .
H14B H 0.5401 0.5001 0.6580 0.048 Uiso 1 1 calc R . .
C1 C -0.0520(3) 0.5308(3) 0.4123(3) 0.0242(8) Uani 1 1 d . . .
H1 H -0.0880 0.5517 0.3521 0.029 Uiso 1 1 calc R . .
C16 C 0.5843(4) 0.4737(4) 0.8515(4) 0.0462(13) Uani 1 1 d . . .
H16A H 0.6481 0.4712 0.8256 0.055 Uiso 1 1 calc R . .
H16B H 0.5811 0.5417 0.8762 0.055 Uiso 1 1 calc R . .
C12 C 0.3670(4) 0.4224(4) 0.5328(4) 0.0379(11) Uani 1 1 d . . .
H12A H 0.4122 0.4469 0.4909 0.045 Uiso 1 1 calc R . .
H12B H 0.3871 0.3571 0.5508 0.045 Uiso 1 1 calc R . .
C10 C 0.0882(4) 0.7739(4) -0.0654(3) 0.0394(11) Uani 1 1 d . . .
H10A H 0.0328 0.8047 -0.0417 0.059 Uiso 1 1 calc R . .
H10B H 0.0718 0.7712 -0.1364 0.059 Uiso 1 1 calc R . .
H10C H 0.1559 0.8120 -0.0390 0.059 Uiso 1 1 calc R . .
C15 C 0.4880(4) 0.4438(5) 0.7703(4) 0.0510(14) Uani 1 1 d . . .
H15A H 0.4911 0.3757 0.7456 0.061 Uiso 1 1 calc R . .
H15B H 0.4241 0.4465 0.7960 0.061 Uiso 1 1 calc R . .
C17 C 0.5932(5) 0.4104(5) 0.9329(5) 0.0583(16) Uani 1 1 d . . .
H17A H 0.5316 0.4146 0.9606 0.087 Uiso 1 1 calc R . .
H17B H 0.6573 0.4319 0.9829 0.087 Uiso 1 1 calc R . .
H17C H 0.5967 0.3430 0.9089 0.087 Uiso 1 1 calc R . .
F10 F 0.4004(3) 0.9213(3) 0.3369(2) 0.0608(9) Uani 1 1 d . . .
F9 F 0.2455(3) 0.8784(3) 0.2277(3) 0.0629(10) Uani 1 1 d . . .
F11 F 0.3306(3) 1.0236(2) 0.2285(3) 0.0590(10) Uani 1 1 d . . .
F7 F 0.4765(2) 0.9509(3) 0.2163(3) 0.0641(10) Uani 1 1 d . . .
F8 F 0.3220(3) 0.9100(3) 0.1072(2) 0.0736(12) Uani 1 1 d . . .
F16 F 0.9399(4) 0.1740(3) 0.3026(3) 0.0814(13) Uani 1 1 d . . .
F18 F 0.7756(3) 0.1637(3) 0.3117(4) 0.0838(14) Uani 1 1 d . . .
F12 F 0.3902(3) 0.8049(3) 0.2158(4) 0.0758(12) Uani 1 1 d . . .
F15 F 0.9055(4) 0.1275(4) 0.4347(4) 0.110(2) Uani 1 1 d . . .
F17 F 0.9858(4) 0.2743(4) 0.4356(5) 0.134(3) Uani 1 1 d . . .
F13 F 0.8583(5) 0.3106(3) 0.3157(6) 0.143(3) Uani 1 1 d . . .
N9 N 0.4282(4) 0.6800(4) 0.5231(4) 0.0517(12) Uani 1 1 d . . .
C36 C 0.4462(4) 0.7562(4) 0.5594(4) 0.0443(12) Uani 1 1 d . . .
C35 C 0.4686(6) 0.8540(5) 0.6065(7) 0.080(2) Uani 1 1 d . . .
H35A H 0.4065 0.8739 0.6275 0.120 Uiso 1 1 calc R . .
H35B H 0.4862 0.8988 0.5608 0.120 Uiso 1 1 calc R . .
H35C H 0.5281 0.8554 0.6630 0.120 Uiso 1 1 calc R . .
F14 F 0.8210(7) 0.2798(9) 0.4387(8) 0.127(5) Uani 0.72(2) 1 d P . .
F14A F 0.8008(15) 0.199(2) 0.4577(13) 0.087(9) Uani 0.28(2) 1 d P . .

loop_
_atom_site_aniso_label
_atom_site_aniso_U_11
_atom_site_aniso_U_22
_atom_site_aniso_U_33
_atom_site_aniso_U_23
_atom_site_aniso_U_13
_atom_site_aniso_U_12
P4 0.0360(6) 0.0260(6) 0.0252(6) -0.0025(5) 0.0098(5) -0.0036(4)
F21 0.082(2) 0.0323(16) 0.0456(17) -0.0112(14) 0.0294(17) -0.0174(15)
F23 0.0464(18) 0.062(2) 0.059(2) -0.0187(17) 0.0239(16) -0.0067(15)
F19 0.069(2) 0.059(2) 0.0500(19) -0.0255(17) 0.0257(17) -0.0350(17)
F20 0.105(3) 0.047(2) 0.0421(18) 0.0150(16) 0.005(2) 0.0076(19)
F24 0.053(2) 0.085(3) 0.073(2) -0.018(2) 0.0344(19) 0.0002(18)
F22 0.103(3) 0.083(3) 0.044(2) 0.0243(19) 0.008(2) 0.034(2)
P2 0.0253(6) 0.0337(6) 0.0329(6) -0.0034(5) 0.0071(5) 0.0014(4)
P1 0.0287(6) 0.0304(6) 0.0335(6) 0.0080(5) 0.0025(5) 0.0042(4)
F6 0.0413(15) 0.0356(15) 0.0350(14) 0.0099(12) -0.0056(13) -0.0033(11)
N5 0.0199(16) 0.0191(16) 0.0171(15) 0.0001(13) 0.0024(13) 0.0010(12)
F5 0.0391(17) 0.060(2) 0.059(2) 0.0139(17) -0.0162(16) -0.0006(14)
F1 0.0598(19) 0.0459(18) 0.0359(15) 0.0128(14) -0.0013(15) -0.0061(14)
N6 0.0207(17) 0.0283(18) 0.0234(17) 0.0070(15) 0.0049(14) -0.0003(13)
N7 0.0216(16) 0.0241(17) 0.0150(15) -0.0008(13) 0.0039(13) 0.0000(12)
C23 0.0201(19) 0.024(2) 0.0222(19) 0.0032(16) 0.0026(16) -0.0010(14)
C19 0.0214(19) 0.0159(18) 0.0177(18) 0.0015(15) 0.0052(15) -0.0007(13)
F2 0.0548(19) 0.0450(18) 0.068(2) -0.0153(17) 0.0021(18) 0.0173(14)
C18 0.0196(18) 0.0175(18) 0.0158(17) -0.0007(15) 0.0011(15) 0.0007(13)
C20 0.0233(19) 0.0199(19) 0.0125(16) 0.0021(15) 0.0023(15) 0.0019(14)
C28 0.027(2) 0.031(2) 0.0213(19) 0.0083(17) 0.0037(17) 0.0022(16)
F3 0.0457(19) 0.097(3) 0.073(2) 0.055(2) -0.0025(18) -0.0175(18)
C29 0.029(2) 0.041(3) 0.024(2) 0.0090(19) 0.0049(18) -0.0005(18)
N8 0.043(2) 0.042(2) 0.0193(18) 0.0058(17) 0.0040(17) -0.0063(17)
C21 0.024(2) 0.024(2) 0.025(2) 0.0010(17) 0.0073(17) 0.0037(15)
C22 0.024(2) 0.030(2) 0.027(2) 0.0047(18) 0.0083(18) 0.0038(16)
F4 0.083(3) 0.093(3) 0.053(2) 0.000(2) 0.018(2) 0.050(2)
C30 0.034(2) 0.034(2) 0.020(2) 0.0001(18) 0.0042(18) -0.0056(17)
C24 0.020(2) 0.031(2) 0.037(2) 0.007(2) 0.0042(18) -0.0059(16)
C26 0.025(2) 0.039(3) 0.052(3) -0.007(2) -0.003(2) 0.0015(18)
C25 0.030(2) 0.032(2) 0.049(3) 0.003(2) -0.004(2) 0.0023(18)
C27 0.048(3) 0.052(3) 0.045(3) -0.005(3) 0.000(3) 0.001(2)
C31 0.059(3) 0.059(4) 0.025(2) 0.003(2) -0.003(2) -0.004(3)
C32 0.062(4) 0.061(4) 0.065(4) -0.017(3) 0.008(3) 0.009(3)
C34 0.106(7) 0.071(5) 0.082(6) -0.018(5) -0.022(5) -0.002(5)
C33 0.083(5) 0.079(5) 0.069(5) -0.004(4) -0.028(4) 0.001(4)
P3 0.0440(8) 0.0452(8) 0.0360(7) -0.0121(6) 0.0056(6) 0.0106(6)
N2 0.0261(17) 0.0246(17) 0.0162(15) 0.0023(14) 0.0037(14) 0.0003(13)
N1 0.0260(17) 0.0259(18) 0.0165(15) 0.0028(14) 0.0025(14) -0.0020(13)
N3 0.0261(18) 0.0302(19) 0.0169(16) 0.0005(14) 0.0028(14) 0.0016(13)
N4 0.0233(18) 0.040(2) 0.0294(19) 0.0062(17) 0.0040(16) 0.0047(15)
C2 0.026(2) 0.022(2) 0.0172(18) 0.0014(16) 0.0061(16) -0.0005(15)
C7 0.031(2) 0.031(2) 0.0164(18) 0.0018(17) 0.0042(17) 0.0021(16)
C3 0.0239(19) 0.025(2) 0.0176(18) 0.0006(16) 0.0011(16) -0.0003(15)
C6 0.0239(19) 0.023(2) 0.0204(19) 0.0035(16) 0.0028(16) 0.0013(14)
C8 0.037(2) 0.024(2) 0.022(2) 0.0027(17) 0.0065(18) -0.0019(16)
C13 0.026(2) 0.032(2) 0.024(2) 0.0001(18) 0.0046(18) 0.0007(16)
C9 0.046(3) 0.028(2) 0.020(2) 0.0032(18) 0.0061(19) 0.0020(18)
C4 0.029(2) 0.033(2) 0.025(2) 0.0016(19) 0.0022(18) -0.0037(17)
C11 0.042(3) 0.037(3) 0.028(2) -0.002(2) 0.011(2) 0.0091(19)
C5 0.030(2) 0.031(2) 0.024(2) 0.0027(18) 0.0046(18) -0.0047(17)
C14 0.024(2) 0.049(3) 0.043(3) 0.004(2) 0.001(2) 0.0027(19)
C1 0.030(2) 0.026(2) 0.0152(17) 0.0019(16) 0.0028(17) 0.0000(15)
C16 0.034(3) 0.056(3) 0.045(3) 0.010(3) 0.003(2) 0.003(2)
C12 0.039(3) 0.042(3) 0.034(2) 0.002(2) 0.009(2) 0.011(2)
C10 0.056(3) 0.033(3) 0.029(2) 0.008(2) 0.008(2) 0.002(2)
C15 0.033(3) 0.067(4) 0.048(3) 0.019(3) 0.000(2) -0.010(2)
C17 0.053(4) 0.065(4) 0.051(3) 0.014(3) 0.002(3) -0.011(3)
F10 0.060(2) 0.089(3) 0.0334(17) 0.0067(17) 0.0071(16) 0.0130(18)
F9 0.0358(17) 0.060(2) 0.092(3) -0.003(2) 0.0216(18) -0.0098(14)
F11 0.0517(19) 0.0365(17) 0.077(2) -0.0044(17) -0.0081(18) 0.0067(13)
F7 0.0298(16) 0.091(3) 0.075(2) 0.015(2) 0.0200(17) -0.0039(16)
F8 0.065(2) 0.120(4) 0.0299(17) -0.0108(19) 0.0026(17) 0.019(2)
F16 0.101(3) 0.094(3) 0.065(3) 0.009(2) 0.048(3) 0.020(3)
F18 0.059(2) 0.075(3) 0.099(3) -0.012(2) -0.015(2) 0.0057(19)
F12 0.069(2) 0.0410(19) 0.112(3) -0.011(2) 0.011(2) 0.0181(17)
F15 0.117(4) 0.129(4) 0.076(3) 0.069(3) -0.004(3) -0.019(3)
F17 0.092(4) 0.093(4) 0.164(6) -0.048(4) -0.058(4) 0.000(3)
F13 0.116(4) 0.051(3) 0.224(8) 0.029(4) -0.043(5) 0.023(3)
N9 0.036(2) 0.048(3) 0.067(3) -0.007(3) 0.009(2) 0.0006(19)
C36 0.032(3) 0.046(3) 0.054(3) 0.001(3) 0.009(2) 0.005(2)
C35 0.061(4) 0.050(4) 0.123(7) -0.025(4) 0.025(5) -0.009(3)
F14 0.132(7) 0.109(9) 0.159(8) -0.077(7) 0.105(6) -0.012(5)
F14A 0.085(12) 0.11(2) 0.084(12) 0.002(11) 0.058(10) 0.015(11)

loop_
_atom_type_symbol
_atom_type_description
_atom_type_scat_dispersion_real
_atom_type_scat_dispersion_imag
_atom_type_scat_source
C C 0.0181 0.0091 'International Tables Vol C Tables 4.2.6.8 and 6.1.1.4'
H H 0.0000 0.0000 'International Tables Vol C Tables 4.2.6.8 and 6.1.1.4'
N N 0.0311 0.0180 'International Tables Vol C Tables 4.2.6.8 and 6.1.1.4'
F F 0.0727 0.0534 'International Tables Vol C Tables 4.2.6.8 and 6.1.1.4'
P P 0.2955 0.4335 'International Tables Vol C Tables 4.2.6.8 and 6.1.1.4'

loop_
_geom_angle_atom_site_label_1
_geom_angle_atom_site_label_2
_geom_angle_atom_site_label_3
_geom_angle
_geom_angle_site_symmetry_1
_geom_angle_site_symmetry_3
_geom_angle_publ_flag
F20 P4 F24 90.4(2) . . ?
F20 P4 F22 177.4(2) . . ?
F24 P4 F22 92.2(2) . . ?
F20 P4 F19 90.1(2) . . ?
F24 P4 F19 91.6(2) . . ?
F22 P4 F19 90.5(2) . . ?
F20 P4 F21 89.26(19) . . ?
F24 P4 F21 89.6(2) . . ?
F22 P4 F21 90.1(2) . . ?
F19 P4 F21 178.6(2) . . ?
F20 P4 F23 90.1(2) . . ?
F24 P4 F23 179.1(2) . . ?
F22 P4 F23 87.3(2) . . ?
F19 P4 F23 89.13(18) . . ?
F21 P4 F23 89.66(18) . . ?
F10 P2 F7 89.3(2) . . ?
F10 P2 F12 91.1(2) . . ?
F7 P2 F12 90.4(2) . . ?
F10 P2 F9 91.5(2) . . ?
F7 P2 F9 178.8(2) . . ?
F12 P2 F9 90.4(2) . . ?
F10 P2 F11 89.6(2) . . ?
F7 P2 F11 90.4(2) . . ?
F12 P2 F11 178.8(2) . . ?
F9 P2 F11 88.7(2) . . ?
F10 P2 F8 178.2(2) . . ?
F7 P2 F8 90.5(2) . . ?
F12 P2 F8 90.7(2) . . ?
F9 P2 F8 88.6(2) . . ?
F11 P2 F8 88.5(2) . . ?
F5 P1 F4 90.7(2) . . ?
F5 P1 F3 90.47(19) . . ?
F4 P1 F3 92.3(3) . . ?
F5 P1 F2 90.9(2) . . ?
F4 P1 F2 177.6(2) . . ?
F3 P1 F2 89.6(2) . . ?
F5 P1 F1 91.07(18) . . ?
F4 P1 F1 88.7(2) . . ?
F3 P1 F1 178.2(2) . . ?
F2 P1 F1 89.4(2) . . ?
F5 P1 F6 179.9(2) . . ?
F4 P1 F6 89.3(2) . . ?
F3 P1 F6 89.49(17) . . ?
F2 P1 F6 89.18(17) . . ?
F1 P1 F6 88.97(16) . . ?
C23 N5 C21 108.5(3) . . ?
C23 N5 C19 123.5(3) . . ?
C21 N5 C19 127.8(3) . . ?
C23 N6 C22 109.1(3) . . ?
C23 N6 C24 124.4(4) . . ?
C22 N6 C24 126.6(4) . . ?
C30 N7 C28 109.0(3) . . ?
C30 N7 C20 123.3(3) . . ?
C28 N7 C20 127.4(3) . . ?
N6 C23 N5 108.6(4) . . ?
C20 C19 C18 118.9(4) . . ?
C20 C19 N5 123.5(3) . . ?
C18 C19 N5 117.6(3) . . ?
C20 C18 C19 120.5(4) 2_775 . ?
C18 C20 C19 120.6(3) 2_775 . ?
C18 C20 N7 117.3(3) 2_775 . ?
C19 C20 N7 122.2(3) . . ?
C29 C28 N7 106.0(4) . . ?
C28 C29 N8 107.6(4) . . ?
C30 N8 C29 108.8(4) . . ?
C30 N8 C31 124.7(4) . . ?
C29 N8 C31 126.5(4) . . ?
C22 C21 N5 105.7(4) . . ?
C21 C22 N6 108.1(4) . . ?
N8 C30 N7 108.6(4) . . ?
N6 C24 C25 111.4(4) . . ?
C27 C26 C25 114.9(5) . . ?
C24 C25 C26 112.5(4) . . ?
C32 C31 N8 109.9(5) . . ?
C31 C32 C33 109.7(6) . . ?
C34 C33 C32 113.1(7) . . ?
F14 P3 F17 88.8(4) . . ?
F14 P3 F15 103.4(6) . . ?
F17 P3 F15 90.3(3) . . ?
F14 P3 F16 169.8(6) . . ?
F17 P3 F16 89.9(3) . . ?
F15 P3 F16 86.7(3) . . ?
F14 P3 F13 78.7(7) . . ?
F17 P3 F13 89.2(3) . . ?
F15 P3 F13 177.9(4) . . ?
F16 P3 F13 91.2(4) . . ?
F14 P3 F18 93.4(4) . . ?
F17 P3 F18 177.1(4) . . ?
F15 P3 F18 91.0(3) . . ?
F16 P3 F18 87.6(3) . . ?
F13 P3 F18 89.4(3) . . ?
F14 P3 F14A 41.7(7) . . ?
F17 P3 F14A 107.2(9) . . ?
F15 P3 F14A 66.4(8) . . ?
F16 P3 F14A 147.6(10) . . ?
F13 P3 F14A 115.7(9) . . ?
F18 P3 F14A 75.7(8) . . ?
C6 N2 C5 109.0(3) . . ?
C6 N2 C7 126.1(3) . . ?
C5 N2 C7 124.9(3) . . ?
C6 N1 C4 107.7(3) . . ?
C6 N1 C2 125.2(3) . . ?
C4 N1 C2 126.5(3) . . ?
C13 N3 C11 108.9(4) . . ?
C13 N3 C3 125.5(4) . . ?
C11 N3 C3 125.5(4) . . ?
C13 N4 C12 109.3(4) . . ?
C13 N4 C14 125.3(4) . . ?
C12 N4 C14 125.4(4) . . ?
C1 C2 C3 119.6(4) . . ?
C1 C2 N1 118.6(4) . . ?
C3 C2 N1 121.8(4) . . ?
N2 C7 C8 110.8(3) . . ?
C1 C3 C2 120.0(4) 2_566 . ?
C1 C3 N3 118.4(4) 2_566 . ?
C2 C3 N3 121.5(4) . . ?
N2 C6 N1 109.6(3) . . ?
C7 C8 C9 112.4(3) . . ?
N4 C13 N3 107.9(4) . . ?
C10 C9 C8 111.2(4) . . ?
C5 C4 N1 106.8(4) . . ?
C12 C11 N3 105.8(4) . . ?
C4 C5 N2 107.0(4) . . ?
N4 C14 C15 111.5(4) . . ?
C2 C1 C3 120.4(4) . 2_566 ?
C17 C16 C15 112.6(5) . . ?
C11 C12 N4 108.1(4) . . ?
C14 C15 C16 112.1(4) . . ?
N9 C36 C35 179.5(7) . . ?
F14A F14 P3 78.1(8) . . ?
F14 F14A P3 60.2(8) . . ?

loop_
_geom_bond_atom_site_label_1
_geom_bond_atom_site_label_2
_geom_bond_distance
_geom_bond_site_symmetry_2
_geom_bond_publ_flag
P4 F20 1.573(3) . ?
P4 F24 1.578(4) . ?
P4 F22 1.588(4) . ?
P4 F19 1.589(3) . ?
P4 F21 1.596(3) . ?
P4 F23 1.598(3) . ?
P2 F10 1.577(3) . ?
P2 F7 1.578(3) . ?
P2 F12 1.580(3) . ?
P2 F9 1.586(3) . ?
P2 F11 1.600(3) . ?
P2 F8 1.602(3) . ?
P1 F5 1.581(3) . ?
P1 F4 1.587(4) . ?
P1 F3 1.589(3) . ?
P1 F2 1.592(3) . ?
P1 F1 1.595(3) . ?
P1 F6 1.622(3) . ?
N5 C23 1.345(5) . ?
N5 C21 1.391(5) . ?
N5 C19 1.425(5) . ?
N6 C23 1.307(5) . ?
N6 C22 1.373(6) . ?
N6 C24 1.484(5) . ?
N7 C30 1.331(5) . ?
N7 C28 1.381(5) . ?
N7 C20 1.441(5) . ?
C19 C20 1.395(5) . ?
C19 C18 1.395(5) . ?
C18 C20 1.376(5) 2_775 ?
C20 C18 1.376(5) 2_775 ?
C28 C29 1.347(6) . ?
C29 N8 1.380(6) . ?
N8 C30 1.308(6) . ?
N8 C31 1.499(6) . ?
C21 C22 1.351(6) . ?
C24 C25 1.513(6) . ?
C26 C27 1.504(8) . ?
C26 C25 1.529(6) . ?
C31 C32 1.453(9) . ?
C32 C33 1.591(10) . ?
C34 C33 1.444(11) . ?
P3 F14 1.550(6) . ?
P3 F17 1.558(5) . ?
P3 F15 1.570(5) . ?
P3 F16 1.570(4) . ?
P3 F13 1.581(5) . ?
P3 F18 1.581(4) . ?
P3 F14A 1.748(16) . ?
N2 C6 1.299(5) . ?
N2 C5 1.384(5) . ?
N2 C7 1.486(5) . ?
N1 C6 1.340(5) . ?
N1 C4 1.387(5) . ?
N1 C2 1.430(5) . ?
N3 C13 1.340(5) . ?
N3 C11 1.387(6) . ?
N3 C3 1.421(5) . ?
N4 C13 1.323(6) . ?
N4 C12 1.363(6) . ?
N4 C14 1.481(6) . ?
C2 C1 1.377(6) . ?
C2 C3 1.394(6) . ?
C7 C8 1.513(6) . ?
C3 C1 1.385(6) 2_566 ?
C8 C9 1.525(6) . ?
C9 C10 1.515(6) . ?
C4 C5 1.350(6) . ?
C11 C12 1.352(7) . ?
C14 C15 1.498(7) . ?
C1 C3 1.385(6) 2_566 ?
C16 C17 1.482(8) . ?
C16 C15 1.512(7) . ?
N9 C36 1.126(7) . ?
C36 C35 1.450(9) . ?
F14 F14A 1.19(2) . ?
